data_2001424
loop_
_publ_author_name
'He, Y.'
'Shi, J.'
'Su, G.'

_publ_section_title
;
 Structure of ethyl 2-cyano-3-(3-hydroxy-4-methoxyphenyl)propenoate
;
_journal_issue 8
_journal_name_full 'Acta Crystallographica Section C'
_journal_page_first 1432
_journal_page_last 1434
_journal_paper_doi 10.1107/S0108270193003580
_journal_volume 49
_journal_year 1993
_chemical_formula_moiety 'C13 H13 N1 O4'
_chemical_formula_sum 'C13 H13 N O4'
_chemical_formula_weight 247.25
_space_group_IT_number 14
_space_group_name_Hall '-P 2yn'
_space_group_name_H-M_alt 'P 1 21/n 1'
_symmetry_cell_setting monoclinic
_symmetry_space_group_name_Hall '-P 2yn'
_symmetry_space_group_name_H-M 'P 1 21/n 1'
_cell_angle_alpha 90.
_cell_angle_beta 104.16(4)
_cell_angle_gamma 90.
_cell_formula_units_Z 4
_cell_length_a 9.755(5)
_cell_length_b 12.849(9)
_cell_length_c 10.420(8)
_cell_volume 1266.4(15)
_diffrn_radiation_type Mo
_diffrn_radiation_wavelength 0.71073
_exptl_absorpt_coefficient_mu 0.091
_exptl_crystal_density_diffrn 1.30
_exptl_crystal_F_000 520
_cod_data_source_file mu1043.cif
_cod_data_source_block mu1043a
_cod_original_cell_volume 1266(2)
_cod_original_sg_symbol_H-M 'P 21/n'
_cod_original_formula_sum 'C13 H13 N1 O4'
_cod_database_code 2001424

loop_
_space_group_symop_id
_space_group_symop_operation_xyz
1 x,y,z
2 -x+1/2,y+1/2,-z+1/2
3 -x,-y,-z
4 x+1/2,-y+1/2,z+1/2

loop_
_atom_site_label
_atom_site_fract_x
_atom_site_fract_y
_atom_site_fract_z
O(1) .2674(2) .17220(10) .7380(2)
O(2) .3841(2) .36040(10) .7623(2)
O(3) .9434(2) -.13800(10) 1.0011(2)
O(4) .7783(2) -.26270(10) .9564(2)
N(1) .4568(2) -.1769(2) .8360(2)
C(1) .4416(3) .4629(2) .7706(3)
C(2) .4088(2) .1818(2) .7871(2)
C(3) .4883(2) .0936(2) .8229(2)
C(4) .6354(2) .0999(2) .8753(2)
C(5) .6981(2) .1981(2) .8889(3)
C(6) .6188(2) .2876(2) .8534(3)
C(7) .4740(2) .2802(2) .8016(2)
C(8) .7282(2) .0117(2) .9163(2)
C(9) .7017(2) -.0916(2) .9167(2)
C(10) .5650(2) -.1385(2) .8723(2)
C(11) .8228(2) -.1643(2) .9631(2)
C(12) .8867(3) -.3419(2) .9935(3)
C(13) .8108(3) -.4440(2) .9806(4)
H(1) .5124 .4713 .7148
H(2) .3588 .4996 .723
H(3) .4932 .4769 .8543
H(4) .2119 .2330 .7130
H(5) .4349 .0271 .8120
H(6) .8019 .2043 .9139
H(7) .6677 .3579 .8473
H(8) .8304 .0283 .9615
H(9) .9419 -.3235 1.0905
H(10) .9659 -.3325 .9277
H(11) .7420 -.4439 1.0294
H(12) .8898 .4863 1.0340
H(13) .7379 -.4513 .8772

loop_
_geom_angle_atom_site_label_1
_geom_angle_atom_site_label_2
_geom_angle_atom_site_label_3
_geom_angle
C(7) O(2) C(1) 118.0(2)
C(11) O(4) C(12) 116.4(2)
O(1) C(2) C(3) 118.9(2)
O(1) C(2) C(7) 120.9(2)
C(3) C(2) C(7) 120.2(2)
C(2) C(3) C(4) 120.9(2)
C(5) C(4) C(3) 118.2(2)
C(5) C(4) C(8) 116.8(2)
C(3) C(4) C(8) 125.1(2)
C(6) C(5) C(4) 121.4(2)
C(5) C(6) C(7) 119.3(2)
O(2) C(7) C(6) 126.1(2)
O(2) C(7) C(2) 114.3(3)
C(6) C(7) C(2) 119.6(2)
C(9) C(8) C(4) 131.5(2)
C(8) C(9) C(10) 125.1(2)
C(8) C(9) C(11) 118.6(2)
C(10) C(9) C(11) 116.3(2)
N(1) C(10) C(9) 179.0(3)
O(3) C(11) O(4) 124.6(2)
O(3) C(11) C(9) 124.6(2)
O(4) C(11) C(9) 110.9(2)
O(4) C(12) C(13) 106.2(2)

loop_
_geom_bond_atom_site_label_1
_geom_bond_atom_site_label_2
_geom_bond_distance
O(1) C(2) 1.354(3)
O(2) C(7) 1.350(3)
O(2) C(1) 1.425(3)
O(3) C(11) 1.195(3)
O(4) C(11) 1.332(3)
O(4) C(12) 1.450(3)
N(1) C(10) 1.142(3)
C(2) C(3) 1.372(3)
C(2) C(7) 1.407(3)
C(3) C(4) 1.407(3)
C(4) C(5) 1.395(3)
C(4) C(8) 1.448(3)
C(5) C(6) 1.385(3)
C(6) C(7) 1.387(3)
C(8) C(9) 1.353(3)
C(9) C(10) 1.433(3)
C(9) C(11) 1.491(3)
C(12) C(13) 1.497(4)
